data_4320621
loop_
_publ_author_name
'Kaname Ito'
'Toshi Nagata'
'Koji Tanaka'

_publ_section_title
;
 Synthesis and Electrochemical Properties of Transition Metal Complexes of
 2,2':6',2''-Terpyridine 1,1''-Dioxide
;
_journal_name_full 'Inorganic Chemistry'
_journal_page_first 6331
_journal_page_last 6333
_journal_paper_doi 10.1021/ic010883a
_journal_volume 40
_journal_year 2001
_chemical_formula_sum 'C30 H22 Cl2 N6 Ni O12'
_chemical_formula_weight 788.14
_space_group_IT_number 14
_symmetry_cell_setting monoclinic
_symmetry_Int_Tables_number 14
_symmetry_space_group_name_Hall '-P 2yn'
_symmetry_space_group_name_H-M 'P 1 21/n 1'
_audit_creation_date 'Tue Jan 24 01:18:27 2001'
_audit_creation_method 'from TEXRAY.INF file'
_cell_angle_alpha 90
_cell_angle_beta 97.27(1)
_cell_angle_gamma 90
_cell_formula_units_Z 4
_cell_length_a 15.304(2)
_cell_length_b 10.065(2)
_cell_length_c 19.783(3)
_cell_measurement_reflns_used 25
_cell_measurement_temperature 296.2
_cell_measurement_theta_max 17.3
_cell_measurement_theta_min 15.1
_cell_volume 3022.8(9)
_computing_cell_refinement 'MSC/AFC Diffractometer Control'
_computing_data_collection 'MSC/AFC Diffractometer Control'
_computing_data_reduction teXsan
_computing_publication_material teXsan
_computing_structure_refinement teXsan
_computing_structure_solution 'DIRDIF92 (PATTY)'
_diffrn_ambient_temperature 296.2
_diffrn_measurement_device 'Rigaku AFC5S'
_diffrn_measurement_method \w-2\q
_diffrn_orient_matrix_UB_11 0.02777
_diffrn_orient_matrix_UB_12 -0.03150
_diffrn_orient_matrix_UB_13 -0.04025
_diffrn_orient_matrix_UB_21 -0.05973
_diffrn_orient_matrix_UB_22 -0.01567
_diffrn_orient_matrix_UB_23 -0.02564
_diffrn_orient_matrix_UB_31 -0.00065
_diffrn_orient_matrix_UB_32 0.09291
_diffrn_orient_matrix_UB_33 -0.01796
_diffrn_radiation_detector 'scintillation counter'
_diffrn_radiation_monochromator graphite
_diffrn_radiation_source 'Rigaku sealed tube'
_diffrn_radiation_type 'Mo K\a'
_diffrn_radiation_wavelength 0.7107
_diffrn_reflns_av_R_equivalents 3.43
_diffrn_reflns_av_sigmaI/netI 0.081
_diffrn_reflns_limit_h_max 18
_diffrn_reflns_limit_h_min 0
_diffrn_reflns_limit_k_max 13
_diffrn_reflns_limit_k_min 0
_diffrn_reflns_limit_l_max 25
_diffrn_reflns_limit_l_min -25
_diffrn_reflns_number 6083
_diffrn_reflns_reduction_process 'Lp corrections applied'
_diffrn_reflns_theta_max 27.50
_diffrn_reflns_theta_min 2.02
_diffrn_standards_decay_% -1.17
_diffrn_standards_interval_count 150
_diffrn_standards_number 3
_exptl_absorpt_coefficient_mu 0.899
_exptl_absorpt_correction_T_max 1.000
_exptl_absorpt_correction_T_min 0.915
_exptl_absorpt_correction_type '\y scans(North,Phillips & Mathews,1968)'
_exptl_crystal_colour brown
_exptl_crystal_density_diffrn 1.732
_exptl_crystal_density_meas ?
_exptl_crystal_description prismatic
_exptl_crystal_F_000 1608.00
_exptl_crystal_size_max 0.500
_exptl_crystal_size_mid 0.400
_exptl_crystal_size_min 0.200
_refine_diff_density_max 0.64
_refine_diff_density_min -0.58
_refine_ls_extinction_method none
_refine_ls_goodness_of_fit_obs 1.803
_refine_ls_hydrogen_treatment noref
_refine_ls_matrix_type full
_refine_ls_number_constraints 0
_refine_ls_number_parameters 460
_refine_ls_number_reflns 3430
_refine_ls_number_restraints 0
_refine_ls_R_factor_obs 0.0584
_refine_ls_shift/esd_max 0.0003
_refine_ls_shift/esd_mean 0.0000
_refine_ls_structure_factor_coef F
_refine_ls_weighting_details 'w = 1/[\s^2^(Fo) + 0.00226|Fo|^2^]'
_refine_ls_weighting_scheme calc
_refine_ls_wR_factor_obs 0.1050
_reflns_number_observed 3430
_reflns_number_total 5816
_reflns_observed_criterion >3.0sigma(I)
_cod_data_source_file ic010883a_2.cif
_cod_data_source_block Ni(terpyO2)2.(ClO4)2
_cod_depositor_comments
;
The following automatic conversions were performed:

'_exptl_crystal_density_meas' value 'not measured' was changed to '?'
- the value is perceived as not measured.

Automatic conversion script
Id: cif_fix_values 3008 2015-01-20 13:52:24Z robertas 

The following automatic conversions were performed:

'_refine_ls_weighting_scheme' value 'w = 1/[\s^2^(Fo) +
0.00226|Fo|^2^]' was changed to 'calc'. New tag
'_refine_ls_weighting_details' was created. The value of the new tag
was set to 'w = 1/[\s^2^(Fo) + 0.00226|Fo|^2^]'.

Automatic conversion script
Id: cif_fix_values 3143 2015-03-26 13:38:13Z robertas 
;
_cod_original_cell_volume 3022.9(8)
_cod_original_sg_symbol_H-M 'P 21/n '
_cod_original_formula_sum 'C30 H22 Cl2 N6 O12 Ni '
_cod_database_code 4320621

loop_
_symmetry_equiv_pos_as_xyz
'   +x,   +y,   +z'
1/2-x,1/2+y,1/2-z
'   -x,   -y,   -z'
1/2+x,1/2-y,1/2+z

loop_
_atom_site_aniso_label
_atom_site_aniso_U_11
_atom_site_aniso_U_22
_atom_site_aniso_U_33
_atom_site_aniso_U_12
_atom_site_aniso_U_13
_atom_site_aniso_U_23
Ni(1) 0.0313(5) 0.0280(5) 0.0282(5) 0.0002(4) 0.0052(3) 0.0008(4)
Cl(1) 0.041(1) 0.063(1) 0.037(1) 0.0058(9) 0.0096(8) 0.0056(9)
Cl(2) 0.048(1) 0.062(1) 0.039(1) 0.0030(10) 0.0049(9) 0.0039(10)
O(1) 0.044(3) 0.035(3) 0.040(3) 0.005(2) 0.015(2) 0.006(2)
O(2) 0.035(3) 0.040(3) 0.043(3) 0.000(2) 0.005(2) -0.011(2)
O(3) 0.047(3) 0.036(3) 0.041(3) -0.003(2) 0.016(2) 0.002(2)
O(4) 0.036(3) 0.033(3) 0.052(3) 0.001(2) 0.005(2) 0.004(2)
O(5) 0.050(4) 0.145(7) 0.068(4) 0.016(4) 0.019(3) 0.035(5)
O(6) 0.076(6) 0.24(1) 0.106(7) 0.078(7) 0.032(5) 0.098(8)
O(7) 0.146(9) 0.156(9) 0.060(5) 0.025(7) 0.019(5) -0.047(5)
O(8) 0.18(1) 0.094(7) 0.22(1) -0.054(7) 0.11(1) -0.043(8)
O(9) 0.071(5) 0.27(1) 0.067(5) 0.057(7) -0.003(4) 0.019(7)
O(10) 0.090(7) 0.27(2) 0.108(8) 0.064(9) 0.043(6) 0.031(9)
O(11) 0.105(9) 0.36(2) 0.24(2) 0.02(1) 0.050(9) 0.23(2)
O(12) 0.33(2) 0.17(2) 0.31(2) 0.06(2) -0.16(2) -0.14(2)
N(1) 0.038(3) 0.032(3) 0.038(3) 0.004(3) 0.010(3) -0.006(3)
N(2) 0.034(3) 0.027(3) 0.035(3) -0.005(2) 0.005(2) -0.003(2)
N(3) 0.036(4) 0.028(3) 0.039(3) 0.003(2) 0.009(3) 0.000(2)
N(4) 0.049(4) 0.025(3) 0.044(4) 0.002(3) 0.014(3) 0.005(3)
N(5) 0.042(4) 0.037(3) 0.032(3) 0.001(3) 0.005(3) 0.005(3)
N(6) 0.032(3) 0.036(3) 0.040(3) -0.006(2) 0.003(3) 0.004(3)
C(1) 0.044(5) 0.038(4) 0.054(5) 0.001(3) 0.007(4) -0.002(4)
C(2) 0.041(4) 0.058(5) 0.053(5) -0.001(4) 0.018(4) -0.005(4)
C(3) 0.054(5) 0.061(6) 0.052(5) -0.009(4) 0.024(4) -0.012(5)
C(4) 0.058(5) 0.040(5) 0.034(4) 0.003(4) 0.013(4) 0.005(3)
C(5) 0.046(4) 0.026(4) 0.040(4) 0.000(3) 0.011(3) -0.006(3)
C(6) 0.044(4) 0.027(3) 0.030(3) -0.002(3) 0.007(3) -0.003(3)
C(7) 0.058(5) 0.041(4) 0.028(4) -0.003(4) 0.009(3) 0.001(3)
C(8) 0.060(6) 0.049(5) 0.034(4) -0.004(4) -0.001(4) 0.000(3)
C(9) 0.037(4) 0.043(4) 0.041(4) -0.006(3) -0.001(3) 0.002(3)
C(10) 0.031(4) 0.022(3) 0.038(4) -0.005(3) 0.001(3) -0.001(3)
C(11) 0.034(4) 0.029(4) 0.040(4) 0.003(3) 0.008(3) 0.004(3)
C(12) 0.036(4) 0.049(5) 0.048(5) 0.002(3) 0.001(3) 0.002(4)
C(13) 0.034(4) 0.047(5) 0.077(6) 0.004(4) 0.018(4) 0.014(5)
C(14) 0.057(6) 0.036(5) 0.062(5) 0.013(4) 0.027(4) 0.007(4)
C(15) 0.049(5) 0.037(4) 0.045(4) 0.005(4) 0.017(4) 0.002(4)
C(16) 0.039(5) 0.031(4) 0.073(6) -0.001(3) 0.015(4) 0.008(4)
C(17) 0.061(6) 0.035(5) 0.102(8) 0.004(4) 0.043(6) 0.018(5)
C(18) 0.080(7) 0.049(5) 0.084(8) 0.012(5) 0.052(6) 0.019(5)
C(19) 0.079(7) 0.043(5) 0.050(5) 0.006(4) 0.033(5) 0.010(4)
C(20) 0.054(5) 0.031(4) 0.051(5) 0.010(4) 0.022(4) 0.009(3)
C(21) 0.059(5) 0.031(4) 0.033(4) 0.002(3) 0.011(3) 0.006(3)
C(22) 0.073(7) 0.052(5) 0.039(5) 0.008(4) 0.014(4) 0.012(4)
C(23) 0.074(7) 0.066(6) 0.036(4) 0.016(5) 0.002(4) 0.013(4)
C(24) 0.054(5) 0.064(6) 0.040(4) 0.018(4) -0.002(4) 0.004(4)
C(25) 0.040(4) 0.039(4) 0.041(4) 0.003(3) 0.003(3) -0.002(3)
C(26) 0.041(4) 0.040(4) 0.036(4) -0.002(3) 0.003(3) -0.003(3)
C(27) 0.046(5) 0.066(6) 0.051(5) 0.008(4) 0.004(4) 0.006(4)
C(28) 0.031(4) 0.073(6) 0.064(6) -0.001(4) 0.008(4) 0.007(5)
C(29) 0.039(5) 0.068(6) 0.059(5) -0.014(4) 0.012(4) -0.004(5)
C(30) 0.042(4) 0.046(4) 0.041(4) -0.006(4) 0.000(3) 0.010(4)

loop_
_atom_site_label
_atom_site_fract_x
_atom_site_fract_y
_atom_site_fract_z
_atom_site_U_iso_or_equiv
_atom_site_thermal_displace_type
_atom_site_calc_flag
_atom_site_calc_attached_atom
_atom_site_occupancy
_atom_site_refinement_flags
Ni1 0.62459(6) 0.07446(9) 0.20295(4) 0.0290(3) Uani d . 1.00 .
Cl1 0.8838(1) -0.1770(2) -0.05617(9) 0.0467(6) Uani d . 1.00 .
Cl2 0.3638(1) 0.5195(2) 0.1284(1) 0.0495(6) Uani d . 1.00 .
O1 0.5526(3) 0.2139(5) 0.2454(2) 0.039(1) Uani d . 1.00 .
O2 0.7037(3) -0.0705(5) 0.1748(3) 0.039(1) Uani d . 1.00 .
O3 0.6996(3) 0.2339(5) 0.1843(3) 0.041(1) Uani d . 1.00 .
O4 0.5424(3) -0.0827(5) 0.2067(3) 0.040(1) Uani d . 1.00 .
O5 0.8044(4) -0.1721(10) -0.0273(4) 0.087(3) Uani d . 1.00 .
O6 0.9451(6) -0.254(1) -0.0144(5) 0.139(4) Uani d . 1.00 .
O7 0.8743(7) -0.224(1) -0.1230(4) 0.120(4) Uani d . 1.00 .
O8 0.9111(9) -0.046(1) -0.0622(7) 0.158(5) Uani d . 1.00 .
O9 0.2894(6) 0.550(1) 0.0834(4) 0.137(4) Uani d . 1.00 .
O10 0.4342(7) 0.491(2) 0.0951(5) 0.153(5) Uani d . 1.00 .
O11 0.3539(8) 0.442(2) 0.1801(8) 0.232(8) Uani d . 1.00 .
O12 0.389(1) 0.632(2) 0.158(1) 0.29(1) Uani d . 1.00 .
N1 0.5127(4) 0.1730(6) 0.2967(3) 0.035(2) Uani d . 1.00 .
N2 0.6933(4) 0.0556(5) 0.2980(3) 0.032(2) Uani d . 1.00 .
N3 0.7899(4) -0.0451(5) 0.1865(3) 0.034(2) Uani d . 1.00 .
N4 0.7393(4) 0.2232(6) 0.1290(3) 0.039(2) Uani d . 1.00 .
N5 0.5555(4) 0.1120(6) 0.1095(3) 0.037(2) Uani d . 1.00 .
N6 0.4567(4) -0.0543(6) 0.1999(3) 0.036(2) Uani d . 1.00 .
C1 0.4276(5) 0.2098(8) 0.2968(4) 0.045(2) Uani d . 1.00 .
C2 0.3797(5) 0.1648(9) 0.3465(4) 0.050(2) Uani d . 1.00 .
C3 0.4172(6) 0.0820(9) 0.3959(4) 0.054(3) Uani d . 1.00 .
C4 0.5062(6) 0.0516(8) 0.3976(4) 0.044(2) Uani d . 1.00 .
C5 0.5562(5) 0.0997(7) 0.3488(4) 0.037(2) Uani d . 1.00 .
C6 0.6529(5) 0.0776(7) 0.3540(3) 0.034(2) Uani d . 1.00 .
C7 0.6999(6) 0.0790(8) 0.4196(4) 0.042(2) Uani d . 1.00 .
C8 0.7878(6) 0.0517(8) 0.4267(4) 0.048(2) Uani d . 1.00 .
C9 0.8301(5) 0.0266(8) 0.3703(4) 0.041(2) Uani d . 1.00 .
C10 0.7801(5) 0.0314(6) 0.3057(4) 0.031(2) Uani d . 1.00 .
C11 0.8288(5) 0.0093(7) 0.2459(4) 0.034(2) Uani d . 1.00 .
C12 0.9178(5) 0.0382(8) 0.2497(4) 0.045(2) Uani d . 1.00 .
C13 0.9653(5) 0.0117(9) 0.1975(5) 0.052(3) Uani d . 1.00 .
C14 0.9256(6) -0.0504(8) 0.1403(5) 0.050(3) Uani d . 1.00 .
C15 0.8369(5) -0.0767(8) 0.1350(4) 0.043(2) Uani d . 1.00 .
C16 0.8257(5) 0.2541(7) 0.1351(5) 0.047(2) Uani d . 1.00 .
C17 0.8718(6) 0.2417(8) 0.0808(6) 0.063(3) Uani d . 1.00 .
C18 0.8310(7) 0.1976(9) 0.0195(6) 0.067(3) Uani d . 1.00 .
C19 0.7410(7) 0.1729(9) 0.0124(4) 0.055(3) Uani d . 1.00 .
C20 0.6934(5) 0.1867(7) 0.0679(4) 0.044(2) Uani d . 1.00 .
C21 0.5959(5) 0.1685(7) 0.0591(4) 0.040(2) Uani d . 1.00 .
C22 0.5490(6) 0.2094(9) -0.0019(4) 0.054(3) Uani d . 1.00 .
C23 0.4603(7) 0.1874(10) -0.0131(4) 0.059(3) Uani d . 1.00 .
C24 0.4183(6) 0.1273(10) 0.0372(4) 0.053(3) Uani d . 1.00 .
C25 0.4675(5) 0.0935(8) 0.0984(4) 0.040(2) Uani d . 1.00 .
C26 0.4189(5) 0.0347(7) 0.1528(4) 0.039(2) Uani d . 1.00 .
C27 0.3289(6) 0.0605(9) 0.1526(4) 0.055(3) Uani d . 1.00 .
C28 0.2805(5) 0.0005(10) 0.1983(5) 0.056(3) Uani d . 1.00 .
C29 0.3202(6) -0.0928(9) 0.2416(5) 0.055(3) Uani d . 1.00 .
C30 0.4084(5) -0.1178(8) 0.2429(4) 0.043(2) Uani d . 1.00 .
H1 0.4007 0.2673 0.2622 0.0542 Uiso calc . 1.00 .
H2 0.3201 0.1919 0.3462 0.0595 Uiso calc . 1.00 .
H3 0.3836 0.0456 0.4286 0.0650 Uiso calc . 1.00 .
H4 0.5335 -0.0036 0.4331 0.0524 Uiso calc . 1.00 .
H5 0.6711 0.0984 0.4583 0.0504 Uiso calc . 1.00 .
H6 0.8204 0.0500 0.4709 0.0576 Uiso calc . 1.00 .
H7 0.8912 0.0067 0.3750 0.0493 Uiso calc . 1.00 .
H8 0.9467 0.0780 0.2901 0.0536 Uiso calc . 1.00 .
H9 1.0257 0.0361 0.2009 0.0622 Uiso calc . 1.00 .
H10 0.9587 -0.0748 0.1047 0.0597 Uiso calc . 1.00 .
H11 0.8081 -0.1176 0.0949 0.0513 Uiso calc . 1.00 .
H12 0.8546 0.2847 0.1775 0.0562 Uiso calc . 1.00 .
H13 0.9327 0.2639 0.0856 0.0756 Uiso calc . 1.00 .
H14 0.8637 0.1840 -0.0177 0.0807 Uiso calc . 1.00 .
H15 0.7114 0.1464 -0.0306 0.0664 Uiso calc . 1.00 .
H16 0.5782 0.2524 -0.0355 0.0654 Uiso calc . 1.00 .
H17 0.4274 0.2129 -0.0551 0.0710 Uiso calc . 1.00 .
H18 0.3569 0.1097 0.0297 0.0640 Uiso calc . 1.00 .
H19 0.3005 0.1211 0.1201 0.0656 Uiso calc . 1.00 .
H20 0.2205 0.0237 0.1995 0.0669 Uiso calc . 1.00 .
H21 0.2868 -0.1405 0.2709 0.0660 Uiso calc . 1.00 .
H22 0.4361 -0.1807 0.2744 0.0520 Uiso calc . 1.00 .

loop_
_atom_type_symbol
_atom_type_oxidation_number
_atom_type_number_in_cell
_atom_type_scat_dispersion_real
_atom_type_scat_dispersion_imag
_atom_type_scat_source
C 0 120 0.003 0.002
;International Tables for Crystallography
(1992, Vol. C, Tables 4.2.6.8 and 6.1.1.1)
;
H 0 88 0.000 0.000
;International Tables for Crystallography
(1992, Vol. C, Table 6.1.1.2)
;
N 0 24 0.006 0.003
;International Tables for Crystallography
(1992, Vol. C, Tables 4.2.6.8 and 6.1.1.1)
;
O 0 48 0.011 0.006
;International Tables for Crystallography
(1992, Vol. C, Tables 4.2.6.8 and 6.1.1.1)
;
Cl 0 8 0.148 0.159
;International Tables for Crystallography
(1992, Vol. C, Tables 4.2.6.8 and 6.1.1.1)
;
Ni 0 4 0.339 1.112
;International Tables for Crystallography
(1992, Vol. C, Tables 4.2.6.8 and 6.1.1.1)
;

loop_
_geom_angle_atom_site_label_1
_geom_angle_atom_site_label_2
_geom_angle_atom_site_label_3
_geom_angle
_geom_angle_site_symmetry_1
_geom_angle_site_symmetry_2
_geom_angle_site_symmetry_3
_geom_angle_publ_flag
O1 NI1 O2 171.6(2) 1_555 1_555 1_555 yes
O1 NI1 O3 83.0(2) 1_555 1_555 1_555 yes
O1 NI1 O4 98.8(2) 1_555 1_555 1_555 yes
O1 NI1 N2 85.8(2) 1_555 1_555 1_555 yes
O1 NI1 N5 90.0(2) 1_555 1_555 1_555 yes
O2 NI1 O3 98.5(2) 1_555 1_555 1_555 yes
O2 NI1 O4 81.0(2) 1_555 1_555 1_555 yes
O2 NI1 N2 86.0(2) 1_555 1_555 1_555 yes
O2 NI1 N5 98.3(2) 1_555 1_555 1_555 yes
O3 NI1 O4 171.5(2) 1_555 1_555 1_555 yes
O3 NI1 N2 90.2(2) 1_555 1_555 1_555 yes
O3 NI1 N5 86.0(2) 1_555 1_555 1_555 yes
O4 NI1 N2 98.2(2) 1_555 1_555 1_555 yes
O4 NI1 N5 85.7(2) 1_555 1_555 1_555 yes
N2 NI1 N5 174.7(2) 1_555 1_555 1_555 yes
O5 CL1 O6 109.2(5) 1_555 1_555 1_555 yes
O5 CL1 O7 113.9(6) 1_555 1_555 1_555 yes
O5 CL1 O8 106.6(6) 1_555 1_555 1_555 yes
O6 CL1 O7 110.6(7) 1_555 1_555 1_555 yes
O6 CL1 O8 112.8(8) 1_555 1_555 1_555 yes
O7 CL1 O8 103.6(7) 1_555 1_555 1_555 yes
O9 CL2 O10 111.8(6) 1_555 1_555 1_555 yes
O9 CL2 O11 117.7(7) 1_555 1_555 1_555 yes
O9 CL2 O12 105.5(10) 1_555 1_555 1_555 yes
O10 CL2 O11 115.4(9) 1_555 1_555 1_555 yes
O10 CL2 O12 101(1) 1_555 1_555 1_555 yes
O11 CL2 O12 102(1) 1_555 1_555 1_555 yes
NI1 O1 N1 115.6(4) 1_555 1_555 1_555 yes
NI1 O2 N3 115.4(4) 1_555 1_555 1_555 yes
NI1 O3 N4 114.5(4) 1_555 1_555 1_555 yes
NI1 O4 N6 115.8(4) 1_555 1_555 1_555 yes
O1 N1 C1 117.2(6) 1_555 1_555 1_555 yes
O1 N1 C5 121.3(6) 1_555 1_555 1_555 yes
C1 N1 C5 121.5(6) 1_555 1_555 1_555 yes
NI1 N2 C6 120.2(5) 1_555 1_555 1_555 yes
NI1 N2 C10 120.5(5) 1_555 1_555 1_555 yes
C6 N2 C10 119.1(6) 1_555 1_555 1_555 yes
O2 N3 C11 122.6(5) 1_555 1_555 1_555 yes
O2 N3 C15 115.5(6) 1_555 1_555 1_555 yes
C11 N3 C15 121.8(6) 1_555 1_555 1_555 yes
O3 N4 C16 117.1(7) 1_555 1_555 1_555 yes
O3 N4 C20 121.0(6) 1_555 1_555 1_555 yes
C16 N4 C20 121.9(7) 1_555 1_555 1_555 yes
NI1 N5 C21 120.5(5) 1_555 1_555 1_555 yes
NI1 N5 C25 120.8(5) 1_555 1_555 1_555 yes
C21 N5 C25 118.3(6) 1_555 1_555 1_555 yes
O4 N6 C26 122.4(6) 1_555 1_555 1_555 yes
O4 N6 C30 116.3(6) 1_555 1_555 1_555 yes
C26 N6 C30 121.3(6) 1_555 1_555 1_555 yes
N1 C1 C2 120.7(7) 1_555 1_555 1_555 yes
N1 C1 H1 119.6(8) 1_555 1_555 1_555 no
C2 C1 H1 119.6(8) 1_555 1_555 1_555 no
C1 C2 C3 120.1(8) 1_555 1_555 1_555 yes
C1 C2 H2 120.0(9) 1_555 1_555 1_555 no
C3 C2 H2 120.0(8) 1_555 1_555 1_555 no
C2 C3 C4 118.5(7) 1_555 1_555 1_555 yes
C2 C3 H3 120.7(9) 1_555 1_555 1_555 no
C4 C3 H3 120.7(10) 1_555 1_555 1_555 no
C3 C4 C5 121.9(8) 1_555 1_555 1_555 yes
C3 C4 H4 119.0(8) 1_555 1_555 1_555 no
C5 C4 H4 119.1(8) 1_555 1_555 1_555 no
N1 C5 C4 116.8(7) 1_555 1_555 1_555 yes
N1 C5 C6 121.2(6) 1_555 1_555 1_555 yes
C4 C5 C6 122.0(7) 1_555 1_555 1_555 yes
N2 C6 C5 121.4(6) 1_555 1_555 1_555 yes
N2 C6 C7 121.7(7) 1_555 1_555 1_555 yes
C5 C6 C7 116.9(6) 1_555 1_555 1_555 yes
C6 C7 C8 118.5(7) 1_555 1_555 1_555 yes
C6 C7 H5 120.7(8) 1_555 1_555 1_555 no
C8 C7 H5 120.7(8) 1_555 1_555 1_555 no
C7 C8 C9 120.7(7) 1_555 1_555 1_555 yes
C7 C8 H6 119.7(8) 1_555 1_555 1_555 no
C9 C8 H6 119.7(9) 1_555 1_555 1_555 no
C8 C9 C10 118.2(7) 1_555 1_555 1_555 yes
C8 C9 H7 120.9(8) 1_555 1_555 1_555 no
C10 C9 H7 120.9(7) 1_555 1_555 1_555 no
N2 C10 C9 121.8(6) 1_555 1_555 1_555 yes
N2 C10 C11 121.6(6) 1_555 1_555 1_555 yes
C9 C10 C11 116.6(6) 1_555 1_555 1_555 yes
N3 C11 C10 122.4(6) 1_555 1_555 1_555 yes
N3 C11 C12 116.7(6) 1_555 1_555 1_555 yes
C10 C11 C12 120.8(7) 1_555 1_555 1_555 yes
C11 C12 C13 122.2(8) 1_555 1_555 1_555 yes
C11 C12 H8 118.9(8) 1_555 1_555 1_555 no
C13 C12 H8 118.9(8) 1_555 1_555 1_555 no
C12 C13 C14 119.6(8) 1_555 1_555 1_555 yes
C12 C13 H9 120.2(10) 1_555 1_555 1_555 no
C14 C13 H9 120.2(9) 1_555 1_555 1_555 no
C13 C14 C15 118.8(7) 1_555 1_555 1_555 yes
C13 C14 H10 120.6(9) 1_555 1_555 1_555 no
C15 C14 H10 120.6(10) 1_555 1_555 1_555 no
N3 C15 C14 120.7(8) 1_555 1_555 1_555 yes
N3 C15 H11 119.7(7) 1_555 1_555 1_555 no
C14 C15 H11 119.7(7) 1_555 1_555 1_555 no
N4 C16 C17 120.6(9) 1_555 1_555 1_555 yes
N4 C16 H12 119.7(8) 1_555 1_555 1_555 no
C17 C16 H12 119.7(8) 1_555 1_555 1_555 no
C16 C17 C18 120.3(9) 1_555 1_555 1_555 yes
C16 C17 H13 119(1) 1_555 1_555 1_555 no
C18 C17 H13 119(1) 1_555 1_555 1_555 no
C17 C18 C19 118.9(8) 1_555 1_555 1_555 yes
C17 C18 H14 120(1) 1_555 1_555 1_555 no
C19 C18 H14 120(1) 1_555 1_555 1_555 no
C18 C19 C20 120.7(9) 1_555 1_555 1_555 yes
C18 C19 H15 119.6(9) 1_555 1_555 1_555 no
C20 C19 H15 119.7(9) 1_555 1_555 1_555 no
N4 C20 C19 117.4(8) 1_555 1_555 1_555 yes
N4 C20 C21 122.0(7) 1_555 1_555 1_555 yes
C19 C20 C21 120.5(8) 1_555 1_555 1_555 yes
N5 C21 C20 120.4(6) 1_555 1_555 1_555 yes
N5 C21 C22 121.9(7) 1_555 1_555 1_555 yes
C20 C21 C22 117.7(7) 1_555 1_555 1_555 yes
C21 C22 C23 119.2(8) 1_555 1_555 1_555 yes
C21 C22 H16 120.4(9) 1_555 1_555 1_555 no
C23 C22 H16 120.4(9) 1_555 1_555 1_555 no
C22 C23 C24 119.6(8) 1_555 1_555 1_555 yes
C22 C23 H17 120.2(9) 1_555 1_555 1_555 no
C24 C23 H17 120.2(10) 1_555 1_555 1_555 no
C23 C24 C25 118.9(8) 1_555 1_555 1_555 yes
C23 C24 H18 120.5(8) 1_555 1_555 1_555 no
C25 C24 H18 120.5(9) 1_555 1_555 1_555 no
N5 C25 C24 121.9(7) 1_555 1_555 1_555 yes
N5 C25 C26 120.8(6) 1_555 1_555 1_555 yes
C24 C25 C26 117.3(7) 1_555 1_555 1_555 yes
N6 C26 C25 122.7(7) 1_555 1_555 1_555 yes
N6 C26 C27 117.0(7) 1_555 1_555 1_555 yes
C25 C26 C27 120.0(7) 1_555 1_555 1_555 yes
C26 C27 C28 121.8(8) 1_555 1_555 1_555 yes
C26 C27 H19 119.1(8) 1_555 1_555 1_555 no
C28 C27 H19 119.1(9) 1_555 1_555 1_555 no
C27 C28 C29 118.7(8) 1_555 1_555 1_555 yes
C27 C28 H20 120.6(9) 1_555 1_555 1_555 no
C29 C28 H20 120.6(9) 1_555 1_555 1_555 no
C28 C29 C30 119.9(8) 1_555 1_555 1_555 yes
C28 C29 H21 120.1(9) 1_555 1_555 1_555 no
C30 C29 H21 120.0(9) 1_555 1_555 1_555 no
N6 C30 C29 121.0(7) 1_555 1_555 1_555 yes
N6 C30 H22 119.5(7) 1_555 1_555 1_555 no
C29 C30 H22 119.5(8) 1_555 1_555 1_555 no

loop_
_geom_bond_atom_site_label_1
_geom_bond_atom_site_label_2
_geom_bond_distance
_geom_bond_site_symmetry_1
_geom_bond_site_symmetry_2
_geom_bond_publ_flag
NI1 O1 2.031(5) 1_555 1_555 yes
NI1 O2 2.019(5) 1_555 1_555 yes
NI1 O3 2.034(5) 1_555 1_555 yes
NI1 O4 2.028(5) 1_555 1_555 yes
NI1 N2 2.045(6) 1_555 1_555 yes
NI1 N5 2.046(6) 1_555 1_555 yes
CL1 O5 1.406(7) 1_555 1_555 yes
CL1 O6 1.404(8) 1_555 1_555 yes
CL1 O7 1.393(8) 1_555 1_555 yes
CL1 O8 1.390(10) 1_555 1_555 yes
CL2 O9 1.388(9) 1_555 1_555 yes
CL2 O10 1.361(8) 1_555 1_555 yes
CL2 O11 1.31(1) 1_555 1_555 yes
CL2 O12 1.31(1) 1_555 1_555 yes
O1 N1 1.315(7) 1_555 1_555 yes
O2 N3 1.335(7) 1_555 1_555 yes
O3 N4 1.322(7) 1_555 1_555 yes
O4 N6 1.333(8) 1_555 1_555 yes
N1 C1 1.354(10) 1_555 1_555 yes
N1 C5 1.370(10) 1_555 1_555 yes
N2 C6 1.353(9) 1_555 1_555 yes
N2 C10 1.341(9) 1_555 1_555 yes
N3 C11 1.364(9) 1_555 1_555 yes
N3 C15 1.356(9) 1_555 1_555 yes
N4 C16 1.349(10) 1_555 1_555 yes
N4 C20 1.37(1) 1_555 1_555 yes
N5 C21 1.362(9) 1_555 1_555 yes
N5 C25 1.349(10) 1_555 1_555 yes
N6 C26 1.367(10) 1_555 1_555 yes
N6 C30 1.356(9) 1_555 1_555 yes
C1 C2 1.38(1) 1_555 1_555 yes
C2 C3 1.36(1) 1_555 1_555 yes
C3 C4 1.39(1) 1_555 1_555 yes
C4 C5 1.39(1) 1_555 1_555 yes
C5 C6 1.49(1) 1_555 1_555 yes
C6 C7 1.40(1) 1_555 1_555 yes
C7 C8 1.36(1) 1_555 1_555 yes
C8 C9 1.38(1) 1_555 1_555 yes
C9 C10 1.40(1) 1_555 1_555 yes
C10 C11 1.492(10) 1_555 1_555 yes
C11 C12 1.39(1) 1_555 1_555 yes
C12 C13 1.36(1) 1_555 1_555 yes
C13 C14 1.37(1) 1_555 1_555 yes
C14 C15 1.37(1) 1_555 1_555 yes
C16 C17 1.36(1) 1_555 1_555 yes
C17 C18 1.37(2) 1_555 1_555 yes
C18 C19 1.39(1) 1_555 1_555 yes
C19 C20 1.40(1) 1_555 1_555 yes
C20 C21 1.49(1) 1_555 1_555 yes
C21 C22 1.39(1) 1_555 1_555 yes
C22 C23 1.37(1) 1_555 1_555 yes
C23 C24 1.39(1) 1_555 1_555 yes
C24 C25 1.38(1) 1_555 1_555 yes
C25 C26 1.50(1) 1_555 1_555 yes
C26 C27 1.40(1) 1_555 1_555 yes
C27 C28 1.38(1) 1_555 1_555 yes
C28 C29 1.36(1) 1_555 1_555 yes
C29 C30 1.37(1) 1_555 1_555 yes

loop_
_geom_contact_atom_site_label_1
_geom_contact_atom_site_label_2
_geom_contact_distance
_geom_contact_site_symmetry_1
_geom_contact_site_symmetry_2
_geom_contact_publ_flag
O1 C13 3.226(10) 1_555 2_655 ?
O1 C14 3.266(9) 1_555 2_655 ?
O1 C12 3.296(10) 1_555 2_655 ?
O1 C15 3.447(9) 1_555 2_655 ?
O1 C11 3.477(8) 1_555 2_655 ?
O1 N3 3.562(8) 1_555 2_655 ?
O2 O3 3.575(7) 1_555 2_645 ?
O3 C10 3.013(8) 1_555 2_655 ?
O3 C9 3.151(9) 1_555 2_655 ?
O3 C11 3.151(8) 1_555 2_655 ?
O3 N3 3.376(7) 1_555 2_655 ?
O5 C27 3.21(1) 1_555 3_655 ?
O5 C7 3.30(1) 1_555 2_645 ?
O5 C15 3.33(1) 1_555 1_555 ?
O5 C24 3.42(1) 1_555 3_655 ?
O6 C4 3.05(1) 1_555 2_645 ?
O6 C17 3.24(1) 1_555 3_755 ?
O6 C3 3.38(1) 1_555 2_645 ?
O6 C18 3.49(1) 1_555 3_755 ?
O6 C7 3.51(1) 1_555 2_645 ?
O6 C5 3.59(1) 1_555 2_645 ?
O7 C30 3.19(1) 1_555 4_544 ?
O7 C29 3.27(1) 1_555 4_544 ?
O7 C28 3.46(1) 1_555 3_655 ?
O7 C27 3.50(1) 1_555 3_655 ?
O8 C14 3.25(1) 1_555 3_755 ?
O8 C18 3.26(1) 1_555 1_555 ?
O8 C13 3.49(1) 1_555 3_755 ?
O8 O8 3.55(3) 1_555 3_755 ?
O9 C3 3.26(1) 1_555 2_555 ?
O9 C8 3.26(1) 1_555 4_454 ?
O9 C2 3.30(1) 1_555 2_555 ?
O9 C19 3.37(1) 1_555 3_665 ?
O9 C7 3.60(1) 1_555 4_454 ?
O10 C22 3.56(2) 1_555 3_665 ?
O11 C29 3.27(1) 1_555 2_555 ?
O11 C1 3.37(1) 1_555 1_555 ?
O11 C28 3.41(2) 1_555 2_555 ?
O11 C13 3.51(2) 1_555 2_655 ?
O12 C30 3.02(2) 1_555 1_565 ?
O12 N6 3.40(2) 1_555 1_565 ?
O12 C12 3.41(2) 1_555 2_655 ?
O12 C29 3.46(2) 1_555 1_565 ?
N1 C14 3.146(10) 1_555 2_655 ?
N1 C13 3.43(1) 1_555 2_655 ?
N1 C15 3.562(10) 1_555 2_655 ?
N2 C16 3.338(10) 1_555 2_645 ?
N4 C9 3.234(10) 1_555 2_655 ?
N4 C10 3.388(9) 1_555 2_655 ?
N4 C8 3.494(10) 1_555 2_655 ?
N5 C23 3.56(1) 1_555 3_655 ?
C1 C14 3.42(1) 1_555 2_655 ?
C1 C13 3.45(1) 1_555 2_655 ?
C5 C14 3.54(1) 1_555 2_655 ?
C6 C16 3.28(1) 1_555 2_645 ?
C6 C15 3.49(1) 1_555 2_655 ?
C7 C16 3.45(1) 1_555 2_645 ?
C7 C17 3.57(1) 1_555 2_645 ?
C8 C16 3.60(1) 1_555 2_645 ?
C10 C16 3.50(1) 1_555 2_645 ?
C21 C24 3.53(1) 1_555 3_655 ?
C22 C24 3.51(1) 1_555 3_655 ?
C22 C25 3.59(1) 1_555 3_655 ?
C23 C25 3.54(1) 1_555 3_655 ?
